data_7049329
loop_
_publ_author_name
'Song, Tingting'
'Tao, Xin'
'Tong, Xiaobo'
'Liu, Ning'
'Gao, Wei'
'Mu, Xiaoyue'
'Mu, Ying'

_publ_section_title
;
 Synthesis and characterization of chromium complexes
 2-Me<sub>4</sub>CpC<sub>6</sub>H<sub>4</sub>CH<sub>2</sub>(R)NHCrCl<sub>2</sub>
 and their catalytic properties in ethylene homo- and co-polymerization.
;
_journal_issue 15
_journal_name_full 'Dalton transactions (Cambridge, England : 2003)'
_journal_page_first 4912
_journal_page_last 4920
_journal_paper_doi 10.1039/c9dt00448c
_journal_volume 48
_journal_year 2019
_chemical_formula_sum 'C26 H31 Cl2 Cr N'
_chemical_formula_weight 480.42
_space_group_IT_number 33
_space_group_name_Hall 'P 2c -2n'
_space_group_name_H-M_alt 'P n a 21'
_symmetry_cell_setting orthorhombic
_symmetry_space_group_name_Hall 'P 2c -2n'
_symmetry_space_group_name_H-M 'P n a 21'
_atom_sites_solution_hydrogens geom
_atom_sites_solution_primary direct
_atom_sites_solution_secondary difmap
_audit_creation_method SHELXL-97
_audit_update_record
;
2018-09-21 deposited with the CCDC.    2019-03-12 downloaded from the CCDC.
;
_cell_angle_alpha 90.00
_cell_angle_beta 90.00
_cell_angle_gamma 90.00
_cell_formula_units_Z 4
_cell_length_a 15.3969(7)
_cell_length_b 18.3161(9)
_cell_length_c 8.5618(4)
_cell_measurement_reflns_used 4634
_cell_measurement_temperature 185(2)
_cell_measurement_theta_max 26.05
_cell_measurement_theta_min 2.59
_cell_volume 2414.5(2)
_computing_cell_refinement 'Bruker SMART'
_computing_data_collection 'Bruker SMART'
_computing_data_reduction 'Bruker SAINT'
_computing_molecular_graphics 'Bruker SHELXTL'
_computing_publication_material 'Bruker SHELXTL'
_computing_structure_refinement 'SHELXL-97 (Sheldrick, 1997)'
_computing_structure_solution 'SHELXS-97 (Sheldrick, 1990)'
_diffrn_ambient_temperature 185(2)
_diffrn_measured_fraction_theta_full 1.000
_diffrn_measured_fraction_theta_max 1.000
_diffrn_measurement_device_type 'CCD area detector'
_diffrn_measurement_method 'phi and omega scan'
_diffrn_radiation_monochromator graphite
_diffrn_radiation_source 'fine-focus sealed tube'
_diffrn_radiation_type MoK\a
_diffrn_radiation_wavelength 0.71073
_diffrn_reflns_av_R_equivalents 0.0353
_diffrn_reflns_av_sigmaI/netI 0.0419
_diffrn_reflns_limit_h_max 18
_diffrn_reflns_limit_h_min -19
_diffrn_reflns_limit_k_max 22
_diffrn_reflns_limit_k_min -11
_diffrn_reflns_limit_l_max 10
_diffrn_reflns_limit_l_min -10
_diffrn_reflns_number 12947
_diffrn_reflns_theta_full 26.39
_diffrn_reflns_theta_max 26.39
_diffrn_reflns_theta_min 1.73
_exptl_absorpt_coefficient_mu 0.708
_exptl_absorpt_correction_T_max 0.9012
_exptl_absorpt_correction_T_min 0.8772
_exptl_absorpt_correction_type multi-scan
_exptl_absorpt_process_details 'SADABS; Bruker, 2000'
_exptl_crystal_colour blue
_exptl_crystal_density_diffrn 1.322
_exptl_crystal_density_method 'not measured'
_exptl_crystal_description block
_exptl_crystal_F_000 1008
_exptl_crystal_size_max 0.19
_exptl_crystal_size_mid 0.17
_exptl_crystal_size_min 0.15
_refine_diff_density_max 0.407
_refine_diff_density_min -0.296
_refine_diff_density_rms 0.062
_refine_ls_abs_structure_details 'Flack H D (1983), Acta Cryst. A39, 876-881'
_refine_ls_abs_structure_Flack 0.96(3)
_refine_ls_extinction_method none
_refine_ls_goodness_of_fit_ref 0.999
_refine_ls_hydrogen_treatment constr
_refine_ls_matrix_type full
_refine_ls_number_parameters 278
_refine_ls_number_reflns 4864
_refine_ls_number_restraints 1
_refine_ls_restrained_S_all 0.999
_refine_ls_R_factor_all 0.0516
_refine_ls_R_factor_gt 0.0455
_refine_ls_shift/su_max 0.000
_refine_ls_shift/su_mean 0.000
_refine_ls_structure_factor_coef Fsqd
_refine_ls_weighting_details 'calc w=1/[\s^2^(Fo^2^)+(0.0675P)^2^+1.5163P] where P=(Fo^2^+2Fc^2^)/3'
_refine_ls_weighting_scheme calc
_refine_ls_wR_factor_gt 0.1128
_refine_ls_wR_factor_ref 0.1172
_reflns_number_gt 4377
_reflns_number_total 4864
_reflns_threshold_expression >2sigma(I)
_cod_data_source_file c9dt00448c2.cif
_cod_data_source_block stt_CCDC1
_cod_depositor_comments
;
The following automatic conversions were performed:

'_symmetry_cell_setting' value 'Orthorhombic' changed to
'orthorhombic' according to
/home/data/users/saulius/crontab/automatic-downloads/rss-feeds/RSC/lib/dictionaries/cif_core.dic
dictionary named 'cif_core.dic' version 2.4.2 from 2011-04-26.

'_exptl_absorpt_correction_type' value 'Multi-scan' changed to
'multi-scan' according to
/home/data/users/saulius/crontab/automatic-downloads/rss-feeds/RSC/lib/dictionaries/cif_core.dic
dictionary named 'cif_core.dic' version 2.4.2 from 2011-04-26.

Automatic conversion script
Id: cif_fix_values 4973 2017-02-22 13:04:09Z antanas 

 Adding full bibliography for 7049327--7049329.cif.
;
_cod_original_sg_symbol_H-M Pna2(1)
_cod_database_code 7049329

loop_
_symmetry_equiv_pos_as_xyz
'x, y, z'
'-x, -y, z+1/2'
'x+1/2, -y+1/2, z'
'-x+1/2, y+1/2, z+1/2'

loop_
_atom_site_label
_atom_site_type_symbol
_atom_site_fract_x
_atom_site_fract_y
_atom_site_fract_z
_atom_site_U_iso_or_equiv
_atom_site_adp_type
_atom_site_occupancy
_atom_site_symmetry_multiplicity
_atom_site_calc_flag
_atom_site_refinement_flags
Cr1 Cr 0.21223(3) 0.51090(3) 0.26402(7) 0.02253(14) Uani 1 1 d .
Cl1 Cl 0.33067(5) 0.43333(5) 0.28354(11) 0.0315(2) Uani 1 1 d .
Cl2 Cl 0.16744(6) 0.48344(5) 0.01635(10) 0.0352(2) Uani 1 1 d .
C6 C 0.0166(2) 0.5910(2) 0.2607(5) 0.0359(8) Uani 1 1 d .
H6A H 0.0312 0.6418 0.2521 0.054 Uiso 1 1 calc R
H6B H -0.0385 0.5861 0.3123 0.054 Uiso 1 1 calc R
H6C H 0.0131 0.5699 0.1583 0.054 Uiso 1 1 calc R
C8 C 0.1796(3) 0.3860(2) 0.5479(5) 0.0402(9) Uani 1 1 d .
H8A H 0.1592 0.3825 0.6536 0.060 Uiso 1 1 calc R
H8B H 0.2415 0.3805 0.5460 0.060 Uiso 1 1 calc R
H8C H 0.1533 0.3482 0.4862 0.060 Uiso 1 1 calc R
C2 C 0.1980(2) 0.52580(19) 0.5213(4) 0.0271(7) Uani 1 1 d .
C5 C 0.0856(2) 0.55213(19) 0.3544(4) 0.0265(7) Uani 1 1 d .
N1 N 0.30666(19) 0.59486(17) 0.1997(4) 0.0282(6) Uani 1 1 d .
C4 C 0.0871(2) 0.4751(2) 0.3770(4) 0.0287(8) Uani 1 1 d .
C7 C 0.0249(3) 0.4224(2) 0.3049(5) 0.0434(10) Uani 1 1 d .
H7A H 0.0464 0.3735 0.3179 0.065 Uiso 1 1 calc R
H7B H 0.0190 0.4329 0.1956 0.065 Uiso 1 1 calc R
H7C H -0.0307 0.4267 0.3549 0.065 Uiso 1 1 calc R
C22 C 0.4074(2) 0.6261(2) -0.0129(4) 0.0341(8) Uani 1 1 d .
C3 C 0.1554(2) 0.4593(2) 0.4819(4) 0.0302(8) Uani 1 1 d .
C18 C 0.2608(3) 0.6777(2) -0.0202(4) 0.0324(8) Uani 1 1 d .
C1 C 0.1546(2) 0.58342(19) 0.4416(4) 0.0258(7) Uani 1 1 d .
C17 C 0.3232(2) 0.6338(2) 0.0512(4) 0.0288(8) Uani 1 1 d .
C9 C 0.2698(3) 0.5323(2) 0.6398(4) 0.0353(9) Uani 1 1 d .
H9A H 0.2523 0.5089 0.7352 0.053 Uiso 1 1 calc R
H9B H 0.2816 0.5829 0.6594 0.053 Uiso 1 1 calc R
H9C H 0.3212 0.5091 0.6003 0.053 Uiso 1 1 calc R
C10 C 0.1757(3) 0.6624(2) 0.4487(4) 0.0301(8) Uani 1 1 d .
C20 C 0.3671(3) 0.7097(2) -0.2180(5) 0.0477(10) Uani 1 1 d .
H20 H 0.3818 0.7361 -0.3070 0.057 Uiso 1 1 calc R
C15 C 0.2564(3) 0.6902(2) 0.3986(4) 0.0312(8) Uani 1 1 d .
C16 C 0.3280(2) 0.6421(2) 0.3392(4) 0.0335(9) Uani 1 1 d .
H16A H 0.3463 0.6105 0.4239 0.040 Uiso 1 1 calc R
H16B H 0.3770 0.6728 0.3122 0.040 Uiso 1 1 calc R
C19 C 0.2842(3) 0.7151(2) -0.1553(5) 0.0429(10) Uani 1 1 d .
H19 H 0.2433 0.7444 -0.2048 0.051 Uiso 1 1 calc R
C11 C 0.1130(3) 0.7100(2) 0.5025(5) 0.0397(9) Uani 1 1 d .
H11 H 0.0594 0.6919 0.5339 0.048 Uiso 1 1 calc R
C14 C 0.2701(3) 0.7657(2) 0.4070(5) 0.0441(11) Uani 1 1 d .
H14 H 0.3229 0.7849 0.3742 0.053 Uiso 1 1 calc R
C23 C 0.4752(2) 0.5763(3) 0.0524(6) 0.0474(11) Uani 1 1 d .
H23A H 0.4681 0.5726 0.1647 0.057 Uiso 1 1 calc R
H23B H 0.5324 0.5963 0.0316 0.057 Uiso 1 1 calc R
C12 C 0.1287(3) 0.7848(2) 0.5105(6) 0.0473(10) Uani 1 1 d .
H12 H 0.0860 0.8161 0.5482 0.057 Uiso 1 1 calc R
C13 C 0.2068(3) 0.8121(2) 0.4628(6) 0.0529(13) Uani 1 1 d .
H13 H 0.2173 0.8621 0.4680 0.063 Uiso 1 1 calc R
C21 C 0.4270(3) 0.6654(3) -0.1477(5) 0.0447(10) Uani 1 1 d .
H21 H 0.4821 0.6613 -0.1910 0.054 Uiso 1 1 calc R
C24 C 0.4680(4) 0.4997(3) -0.0211(7) 0.0675(16) Uani 1 1 d .
H24A H 0.4131 0.4785 0.0060 0.101 Uiso 1 1 calc R
H24B H 0.5141 0.4694 0.0175 0.101 Uiso 1 1 calc R
H24C H 0.4725 0.5036 -0.1327 0.101 Uiso 1 1 calc R
C25 C 0.1682(3) 0.6818(3) 0.0392(6) 0.0461(11) Uani 1 1 d .
H25A H 0.1378 0.6390 0.0010 0.055 Uiso 1 1 calc R
H25B H 0.1702 0.6779 0.1522 0.055 Uiso 1 1 calc R
C26 C 0.1179(4) 0.7423(4) 0.0029(15) 0.155(5) Uani 1 1 d .
H26A H 0.1440 0.7852 0.0467 0.233 Uiso 1 1 calc R
H26B H 0.0607 0.7361 0.0454 0.233 Uiso 1 1 calc R
H26C H 0.1142 0.7473 -0.1085 0.233 Uiso 1 1 calc R

loop_
_atom_site_aniso_label
_atom_site_aniso_U_11
_atom_site_aniso_U_22
_atom_site_aniso_U_33
_atom_site_aniso_U_23
_atom_site_aniso_U_13
_atom_site_aniso_U_12
Cr1 0.0231(2) 0.0236(2) 0.0209(2) -0.0011(3) 0.0019(2) 0.00073(19)
Cl1 0.0296(4) 0.0314(4) 0.0336(4) -0.0011(4) 0.0011(4) 0.0068(3)
Cl2 0.0347(4) 0.0467(6) 0.0243(4) -0.0053(4) -0.0025(4) 0.0010(4)
C6 0.0288(16) 0.046(2) 0.0329(18) 0.001(2) 0.0029(18) 0.0052(14)
C8 0.047(2) 0.030(2) 0.044(2) 0.0090(18) 0.0120(18) 0.0016(18)
C2 0.0310(16) 0.0288(18) 0.0216(16) 0.0025(15) 0.0060(14) 0.0035(14)
C5 0.0270(17) 0.0291(19) 0.0233(17) 0.0008(14) 0.0069(13) 0.0020(14)
N1 0.0314(14) 0.0275(16) 0.0258(14) 0.0013(13) 0.0028(12) -0.0053(13)
C4 0.0288(18) 0.0298(19) 0.0276(18) -0.0030(15) 0.0096(14) -0.0021(15)
C7 0.040(2) 0.044(2) 0.046(3) -0.0068(19) 0.0075(18) -0.0127(18)
C22 0.0343(18) 0.040(2) 0.0276(18) -0.0066(16) 0.0031(15) -0.0115(16)
C3 0.0284(18) 0.0292(19) 0.033(2) 0.0023(16) 0.0104(15) 0.0027(15)
C18 0.045(2) 0.0266(18) 0.0260(19) -0.0027(15) -0.0044(16) -0.0038(16)
C1 0.0292(17) 0.0255(17) 0.0226(16) -0.0020(14) 0.0072(13) 0.0006(15)
C17 0.0361(18) 0.0272(18) 0.0233(17) -0.0049(14) 0.0014(14) -0.0077(15)
C9 0.042(2) 0.043(2) 0.0204(17) -0.0003(16) 0.0019(15) 0.0020(18)
C10 0.043(2) 0.0283(19) 0.0186(16) -0.0009(14) 0.0007(14) -0.0006(17)
C20 0.061(2) 0.054(2) 0.028(2) -0.002(2) 0.004(2) -0.024(2)
C15 0.043(2) 0.0285(19) 0.0216(16) 0.0004(15) -0.0041(15) -0.0062(17)
C16 0.034(2) 0.042(2) 0.0241(17) 0.0024(16) -0.0024(14) -0.0087(17)
C19 0.060(3) 0.037(2) 0.032(2) 0.0027(18) -0.0070(18) -0.010(2)
C11 0.055(2) 0.030(2) 0.034(2) -0.0047(18) 0.0057(18) 0.0030(18)
C14 0.064(3) 0.038(2) 0.031(2) 0.0030(18) -0.0023(19) -0.016(2)
C23 0.0264(18) 0.062(3) 0.054(3) 0.001(2) 0.0105(18) -0.0059(19)
C12 0.069(3) 0.029(2) 0.044(2) -0.004(2) 0.008(2) 0.009(2)
C13 0.091(4) 0.022(2) 0.045(3) -0.0054(19) -0.002(2) -0.005(2)
C21 0.039(2) 0.061(3) 0.035(2) -0.0030(19) 0.0064(17) -0.022(2)
C24 0.060(3) 0.065(3) 0.078(4) -0.005(3) 0.030(3) 0.005(3)
C25 0.043(2) 0.050(3) 0.045(3) 0.013(2) 0.0025(19) 0.008(2)
C26 0.064(4) 0.101(6) 0.300(13) 0.131(8) 0.068(6) 0.042(4)

loop_
_atom_type_symbol
_atom_type_description
_atom_type_scat_dispersion_real
_atom_type_scat_dispersion_imag
_atom_type_scat_source
C C 0.0033 0.0016 'International Tables Vol C Tables 4.2.6.8 and 6.1.1.4'
H H 0.0000 0.0000 'International Tables Vol C Tables 4.2.6.8 and 6.1.1.4'
N N 0.0061 0.0033 'International Tables Vol C Tables 4.2.6.8 and 6.1.1.4'
Cl Cl 0.1484 0.1585 'International Tables Vol C Tables 4.2.6.8 and 6.1.1.4'
Cr Cr 0.3209 0.6236 'International Tables Vol C Tables 4.2.6.8 and 6.1.1.4'

loop_
_geom_angle_atom_site_label_1
_geom_angle_atom_site_label_2
_geom_angle_atom_site_label_3
_geom_angle
N1 Cr1 C1 90.99(12)
N1 Cr1 C2 103.19(13)
C1 Cr1 C2 37.42(13)
N1 Cr1 C5 115.51(12)
C1 Cr1 C5 37.35(13)
C2 Cr1 C5 61.95(13)
N1 Cr1 C4 151.79(12)
C1 Cr1 C4 62.33(13)
C2 Cr1 C4 61.81(13)
C5 Cr1 C4 37.05(13)
N1 Cr1 C3 139.20(13)
C1 Cr1 C3 61.88(13)
C2 Cr1 C3 36.89(14)
C5 Cr1 C3 61.20(13)
C4 Cr1 C3 36.45(13)
N1 Cr1 Cl2 96.99(9)
C1 Cr1 Cl2 130.61(10)
C2 Cr1 Cl2 155.98(10)
C5 Cr1 Cl2 97.62(9)
C4 Cr1 Cl2 94.37(10)
C3 Cr1 Cl2 123.73(10)
N1 Cr1 Cl1 85.77(8)
C1 Cr1 Cl1 129.49(10)
C2 Cr1 Cl1 94.66(10)
C5 Cr1 Cl1 150.54(9)
C4 Cr1 Cl1 117.61(10)
C3 Cr1 Cl1 89.34(10)
Cl2 Cr1 Cl1 99.75(4)
C5 C6 H6A 109.5
C5 C6 H6B 109.5
H6A C6 H6B 109.5
C5 C6 H6C 109.5
H6A C6 H6C 109.5
H6B C6 H6C 109.5
C3 C8 H8A 109.5
C3 C8 H8B 109.5
H8A C8 H8B 109.5
C3 C8 H8C 109.5
H8A C8 H8C 109.5
H8B C8 H8C 109.5
C3 C2 C1 107.8(3)
C3 C2 C9 124.4(3)
C1 C2 C9 127.5(3)
C3 C2 Cr1 72.9(2)
C1 C2 Cr1 70.3(2)
C9 C2 Cr1 127.1(2)
C1 C5 C4 108.4(3)
C1 C5 C6 128.0(3)
C4 C5 C6 123.4(3)
C1 C5 Cr1 70.38(19)
C4 C5 Cr1 72.39(19)
C6 C5 Cr1 126.2(2)
C17 N1 C16 111.5(3)
C17 N1 Cr1 132.1(2)
C16 N1 Cr1 110.3(2)
C3 C4 C5 107.5(3)
C3 C4 C7 127.4(4)
C5 C4 C7 125.0(3)
C3 C4 Cr1 72.3(2)
C5 C4 Cr1 70.56(19)
C7 C4 Cr1 124.0(2)
C4 C7 H7A 109.5
C4 C7 H7B 109.5
H7A C7 H7B 109.5
C4 C7 H7C 109.5
H7A C7 H7C 109.5
H7B C7 H7C 109.5
C21 C22 C17 117.9(4)
C21 C22 C23 118.3(4)
C17 C22 C23 123.7(3)
C4 C3 C2 108.5(3)
C4 C3 C8 127.3(4)
C2 C3 C8 124.2(4)
C4 C3 Cr1 71.3(2)
C2 C3 Cr1 70.2(2)
C8 C3 Cr1 125.9(3)
C19 C18 C17 118.0(4)
C19 C18 C25 119.9(4)
C17 C18 C25 122.0(3)
C5 C1 C2 107.7(3)
C5 C1 C10 125.3(3)
C2 C1 C10 127.0(3)
C5 C1 Cr1 72.27(19)
C2 C1 Cr1 72.3(2)
C10 C1 Cr1 121.9(2)
C18 C17 C22 121.2(3)
C18 C17 N1 122.4(3)
C22 C17 N1 116.3(3)
C2 C9 H9A 109.5
C2 C9 H9B 109.5
H9A C9 H9B 109.5
C2 C9 H9C 109.5
H9A C9 H9C 109.5
H9B C9 H9C 109.5
C11 C10 C15 119.3(4)
C11 C10 C1 118.5(3)
C15 C10 C1 122.1(3)
C21 C20 C19 119.4(4)
C21 C20 H20 120.3
C19 C20 H20 120.3
C14 C15 C10 118.3(4)
C14 C15 C16 119.1(4)
C10 C15 C16 122.6(3)
C15 C16 N1 116.4(3)
C15 C16 H16A 108.2
N1 C16 H16A 108.2
C15 C16 H16B 108.2
N1 C16 H16B 108.2
H16A C16 H16B 107.3
C20 C19 C18 121.7(4)
C20 C19 H19 119.1
C18 C19 H19 119.1
C10 C11 C12 121.1(4)
C10 C11 H11 119.4
C12 C11 H11 119.4
C13 C14 C15 121.4(4)
C13 C14 H14 119.3
C15 C14 H14 119.3
C22 C23 C24 110.6(4)
C22 C23 H23A 109.5
C24 C23 H23A 109.5
C22 C23 H23B 109.5
C24 C23 H23B 109.5
H23A C23 H23B 108.1
C13 C12 C11 119.9(4)
C13 C12 H12 120.1
C11 C12 H12 120.1
C12 C13 C14 120.0(4)
C12 C13 H13 120.0
C14 C13 H13 120.0
C20 C21 C22 121.7(4)
C20 C21 H21 119.1
C22 C21 H21 119.1
C23 C24 H24A 109.5
C23 C24 H24B 109.5
H24A C24 H24B 109.5
C23 C24 H24C 109.5
H24A C24 H24C 109.5
H24B C24 H24C 109.5
C26 C25 C18 119.3(4)
C26 C25 H25A 107.5
C18 C25 H25A 107.5
C26 C25 H25B 107.5
C18 C25 H25B 107.5
H25A C25 H25B 107.0
C25 C26 H26A 109.5
C25 C26 H26B 109.5
H26A C26 H26B 109.5
C25 C26 H26C 109.5
H26A C26 H26C 109.5
H26B C26 H26C 109.5

loop_
_geom_bond_atom_site_label_1
_geom_bond_atom_site_label_2
_geom_bond_distance
Cr1 N1 2.187(3)
Cr1 C1 2.205(3)
Cr1 C2 2.230(4)
Cr1 C5 2.230(3)
Cr1 C4 2.254(3)
Cr1 C3 2.267(4)
Cr1 Cl2 2.2858(11)
Cr1 Cl1 2.3178(9)
C6 C5 1.510(5)
C6 H6A 0.9600
C6 H6B 0.9600
C6 H6C 0.9600
C8 C3 1.502(5)
C8 H8A 0.9600
C8 H8B 0.9600
C8 H8C 0.9600
C2 C3 1.423(5)
C2 C1 1.423(5)
C2 C9 1.505(5)
C5 C1 1.420(5)
C5 C4 1.424(5)
N1 C17 1.479(4)
N1 C16 1.511(5)
C4 C3 1.414(5)
C4 C7 1.494(5)
C7 H7A 0.9600
C7 H7B 0.9600
C7 H7C 0.9600
C22 C21 1.392(5)
C22 C17 1.415(5)
C22 C23 1.495(6)
C18 C19 1.391(6)
C18 C17 1.395(5)
C18 C25 1.515(6)
C1 C10 1.483(5)
C9 H9A 0.9600
C9 H9B 0.9600
C9 H9C 0.9600
C10 C11 1.380(5)
C10 C15 1.410(5)
C20 C21 1.368(6)
C20 C19 1.388(6)
C20 H20 0.9300
C15 C14 1.400(6)
C15 C16 1.500(6)
C16 H16A 0.9700
C16 H16B 0.9700
C19 H19 0.9300
C11 C12 1.393(6)
C11 H11 0.9300
C14 C13 1.379(7)
C14 H14 0.9300
C23 C24 1.541(7)
C23 H23A 0.9700
C23 H23B 0.9700
C12 C13 1.365(7)
C12 H12 0.9300
C13 H13 0.9300
C21 H21 0.9300
C24 H24A 0.9600
C24 H24B 0.9600
C24 H24C 0.9600
C25 C26 1.387(7)
C25 H25A 0.9700
C25 H25B 0.9700
C26 H26A 0.9600
C26 H26B 0.9600
C26 H26C 0.9600

loop_
_geom_torsion_atom_site_label_1
_geom_torsion_atom_site_label_2
_geom_torsion_atom_site_label_3
_geom_torsion_atom_site_label_4
_geom_torsion
N1 Cr1 C2 C3 -169.4(2)
C1 Cr1 C2 C3 116.7(3)
C5 Cr1 C2 C3 78.5(2)
C4 Cr1 C2 C3 36.3(2)
Cl2 Cr1 C2 C3 44.2(4)
Cl1 Cr1 C2 C3 -82.7(2)
N1 Cr1 C2 C1 73.9(2)
C5 Cr1 C2 C1 -38.2(2)
C4 Cr1 C2 C1 -80.4(2)
C3 Cr1 C2 C1 -116.7(3)
Cl2 Cr1 C2 C1 -72.5(3)
Cl1 Cr1 C2 C1 160.65(19)
N1 Cr1 C2 C9 -48.8(3)
C1 Cr1 C2 C9 -122.7(4)
C5 Cr1 C2 C9 -160.9(4)
C4 Cr1 C2 C9 156.9(4)
C3 Cr1 C2 C9 120.6(4)
Cl2 Cr1 C2 C9 164.8(2)
Cl1 Cr1 C2 C9 37.9(3)
N1 Cr1 C5 C1 -53.6(2)
C2 Cr1 C5 C1 38.3(2)
C4 Cr1 C5 C1 117.7(3)
C3 Cr1 C5 C1 80.4(2)
Cl2 Cr1 C5 C1 -155.11(18)
Cl1 Cr1 C5 C1 79.1(3)
N1 Cr1 C5 C4 -171.3(2)
C1 Cr1 C5 C4 -117.7(3)
C2 Cr1 C5 C4 -79.5(2)
C3 Cr1 C5 C4 -37.3(2)
Cl2 Cr1 C5 C4 87.2(2)
Cl1 Cr1 C5 C4 -38.6(3)
N1 Cr1 C5 C6 69.7(3)
C1 Cr1 C5 C6 123.3(4)
C2 Cr1 C5 C6 161.6(3)
C4 Cr1 C5 C6 -119.0(4)
C3 Cr1 C5 C6 -156.3(3)
Cl2 Cr1 C5 C6 -31.8(3)
Cl1 Cr1 C5 C6 -157.6(2)
C1 Cr1 N1 C17 -119.0(3)
C2 Cr1 N1 C17 -154.7(3)
C5 Cr1 N1 C17 -89.7(3)
C4 Cr1 N1 C17 -100.8(4)
C3 Cr1 N1 C17 -164.4(3)
Cl2 Cr1 N1 C17 12.2(3)
Cl1 Cr1 N1 C17 111.5(3)
C1 Cr1 N1 C16 30.4(3)
C2 Cr1 N1 C16 -5.4(3)
C5 Cr1 N1 C16 59.6(3)
C4 Cr1 N1 C16 48.5(4)
C3 Cr1 N1 C16 -15.1(3)
Cl2 Cr1 N1 C16 161.5(2)
Cl1 Cr1 N1 C16 -99.2(2)
C1 C5 C4 C3 1.8(4)
C6 C5 C4 C3 -174.5(3)
Cr1 C5 C4 C3 63.3(2)
C1 C5 C4 C7 -180.0(3)
C6 C5 C4 C7 3.8(5)
Cr1 C5 C4 C7 -118.5(3)
C1 C5 C4 Cr1 -61.5(2)
C6 C5 C4 Cr1 122.2(3)
N1 Cr1 C4 C3 -99.9(3)
C1 Cr1 C4 C3 -79.3(2)
C2 Cr1 C4 C3 -36.7(2)
C5 Cr1 C4 C3 -116.6(3)
Cl2 Cr1 C4 C3 146.5(2)
Cl1 Cr1 C4 C3 43.1(2)
N1 Cr1 C4 C5 16.7(4)
C1 Cr1 C4 C5 37.3(2)
C2 Cr1 C4 C5 79.9(2)
C3 Cr1 C4 C5 116.6(3)
Cl2 Cr1 C4 C5 -96.9(2)
Cl1 Cr1 C4 C5 159.74(17)
N1 Cr1 C4 C7 136.5(3)
C1 Cr1 C4 C7 157.1(4)
C2 Cr1 C4 C7 -160.3(4)
C5 Cr1 C4 C7 119.8(4)
C3 Cr1 C4 C7 -123.6(4)
Cl2 Cr1 C4 C7 22.9(3)
Cl1 Cr1 C4 C7 -80.5(3)
C5 C4 C3 C2 -1.6(4)
C7 C4 C3 C2 -179.8(3)
Cr1 C4 C3 C2 60.6(2)
C5 C4 C3 C8 176.5(3)
C7 C4 C3 C8 -1.7(6)
Cr1 C4 C3 C8 -121.3(4)
C5 C4 C3 Cr1 -62.1(2)
C7 C4 C3 Cr1 119.6(4)
C1 C2 C3 C4 0.8(4)
C9 C2 C3 C4 175.1(3)
Cr1 C2 C3 C4 -61.3(2)
C1 C2 C3 C8 -177.4(3)
C9 C2 C3 C8 -3.1(6)
Cr1 C2 C3 C8 120.6(3)
C1 C2 C3 Cr1 62.1(2)
C9 C2 C3 Cr1 -123.7(3)
N1 Cr1 C3 C4 134.5(2)
C1 Cr1 C3 C4 80.6(2)
C2 Cr1 C3 C4 118.6(3)
C5 Cr1 C3 C4 37.9(2)
Cl2 Cr1 C3 C4 -41.4(2)
Cl1 Cr1 C3 C4 -142.7(2)
N1 Cr1 C3 C2 15.9(3)
C1 Cr1 C3 C2 -38.0(2)
C5 Cr1 C3 C2 -80.7(2)
C4 Cr1 C3 C2 -118.6(3)
Cl2 Cr1 C3 C2 -160.04(17)
Cl1 Cr1 C3 C2 98.7(2)
N1 Cr1 C3 C8 -102.5(4)
C1 Cr1 C3 C8 -156.4(4)
C2 Cr1 C3 C8 -118.4(4)
C5 Cr1 C3 C8 160.9(4)
C4 Cr1 C3 C8 123.0(4)
Cl2 Cr1 C3 C8 81.6(4)
Cl1 Cr1 C3 C8 -19.8(3)
C4 C5 C1 C2 -1.3(4)
C6 C5 C1 C2 174.8(3)
Cr1 C5 C1 C2 -64.1(2)
C4 C5 C1 C10 179.7(3)
C6 C5 C1 C10 -4.2(6)
Cr1 C5 C1 C10 116.9(3)
C4 C5 C1 Cr1 62.8(2)
C6 C5 C1 Cr1 -121.2(4)
C3 C2 C1 C5 0.3(4)
C9 C2 C1 C5 -173.8(3)
Cr1 C2 C1 C5 64.1(2)
C3 C2 C1 C10 179.3(3)
C9 C2 C1 C10 5.2(6)
Cr1 C2 C1 C10 -117.0(3)
C3 C2 C1 Cr1 -63.8(2)
C9 C2 C1 Cr1 122.2(4)
N1 Cr1 C1 C5 133.4(2)
C2 Cr1 C1 C5 -115.9(3)
C4 Cr1 C1 C5 -37.0(2)
C3 Cr1 C1 C5 -78.5(2)
Cl2 Cr1 C1 C5 33.3(2)
Cl1 Cr1 C1 C5 -141.25(17)
N1 Cr1 C1 C2 -110.7(2)
C5 Cr1 C1 C2 115.9(3)
C4 Cr1 C1 C2 78.9(2)
C3 Cr1 C1 C2 37.5(2)
Cl2 Cr1 C1 C2 149.25(17)
Cl1 Cr1 C1 C2 -25.3(2)
N1 Cr1 C1 C10 12.3(3)
C2 Cr1 C1 C10 123.0(4)
C5 Cr1 C1 C10 -121.1(4)
C4 Cr1 C1 C10 -158.1(3)
C3 Cr1 C1 C10 160.4(3)
Cl2 Cr1 C1 C10 -87.8(3)
Cl1 Cr1 C1 C10 97.7(3)
C19 C18 C17 C22 -1.3(5)
C25 C18 C17 C22 174.9(4)
C19 C18 C17 N1 176.7(3)
C25 C18 C17 N1 -7.2(5)
C21 C22 C17 C18 1.8(5)
C23 C22 C17 C18 -176.0(4)
C21 C22 C17 N1 -176.3(3)
C23 C22 C17 N1 5.9(5)
C16 N1 C17 C18 -87.8(4)
Cr1 N1 C17 C18 61.3(5)
C16 N1 C17 C22 90.2(4)
Cr1 N1 C17 C22 -120.7(3)
C5 C1 C10 C11 58.9(5)
C2 C1 C10 C11 -119.9(4)
Cr1 C1 C10 C11 149.0(3)
C5 C1 C10 C15 -119.3(4)
C2 C1 C10 C15 61.9(5)
Cr1 C1 C10 C15 -29.2(5)
C11 C10 C15 C14 0.6(6)
C1 C10 C15 C14 178.9(3)
C11 C10 C15 C16 179.7(4)
C1 C10 C15 C16 -2.0(6)
C14 C15 C16 N1 -122.6(4)
C10 C15 C16 N1 58.3(5)
C17 N1 C16 C15 88.0(4)
Cr1 N1 C16 C15 -67.9(4)
C21 C20 C19 C18 1.5(6)
C17 C18 C19 C20 -0.4(6)
C25 C18 C19 C20 -176.6(4)
C15 C10 C11 C12 -1.1(6)
C1 C10 C11 C12 -179.4(4)
C10 C15 C14 C13 0.1(6)
C16 C15 C14 C13 -179.0(4)
C21 C22 C23 C24 -88.6(4)
C17 C22 C23 C24 89.1(5)
C10 C11 C12 C13 0.8(7)
C11 C12 C13 C14 -0.1(7)
C15 C14 C13 C12 -0.4(7)
C19 C20 C21 C22 -1.0(6)
C17 C22 C21 C20 -0.6(6)
C23 C22 C21 C20 177.3(4)
C19 C18 C25 C26 -26.2(9)
C17 C18 C25 C26 157.8(8)
